data_1535959
loop_
_publ_author_name
'Jacobs, H.'
'Hadenfeldt, C.'

_publ_section_title
;
 Die Kristallstruktur von Bariumamid, Ba (N H2)2
;
_journal_name_full 'Zeitschrift fuer Anorganische und Allgemeine Chemie'
_journal_page_first 132
_journal_page_last 140
_journal_volume 418
_journal_year 1975
_chemical_formula_sum 'Ba H4 N2'
_chemical_name_systematic 'Ba (N H2)2'
_space_group_IT_number 9
_symmetry_space_group_name_Hall 'C -2yc'
_symmetry_space_group_name_H-M 'C 1 c 1'
_cell_angle_alpha 90
_cell_angle_beta 123.5
_cell_angle_gamma 90
_cell_formula_units_Z 8
_cell_length_a 8.951
_cell_length_b 12.67
_cell_length_c 7.037
_cell_volume 665.491
_citation_journal_id_ASTM ZAACAB
_cod_data_source_file Jacobs_ZAACAB_1975_1925.cif
_cod_data_source_block H4Ba1N2
_cod_original_cell_volume 665.4912
_cod_original_formula_sum 'H4 Ba1 N2'
_cod_database_code 1535959

loop_
_symmetry_equiv_pos_as_xyz
x,y,z
x,-y,z+1/2
x+1/2,y+1/2,z
x+1/2,-y+1/2,z+1/2

loop_
_atom_site_label
_atom_site_type_symbol
_atom_site_fract_x
_atom_site_fract_y
_atom_site_fract_z
_atom_site_occupancy
_atom_site_U_iso_or_equiv
_atom_site_attached_hydrogens
N1 N-3 0.021 0.4943 0.245 1 0.0 2
Ba1 Ba+2 0 0.6867 0 1 0.0 0
N2 N-3 0.377 0.3039 0.603 1 0.0 2
Ba2 Ba+2 0.25735 0.10778 0.3484 1 0.0 0
N4 N-3 0.217 0.2618 0.013 1 0.0 2
N3 N-3 0.114 0.085 0.624 1 0.0 2
